data_7232826
loop_
_publ_author_name
'Xu, Qi-Wei'
'Wang, Qiu-Shuang'
'Li, Shan-Shan'
'Li, Xia'

_publ_section_title
;
 Cu(ii)/Ni(ii)--organic frameworks constructed from the homometallic
 clusters by 5-(2-carboxyphenoxy)isophthalic acid and N-ligand: synthesis,
 structures and visible light-driven photocatalytic properties
;
_journal_issue 29
_journal_name_full 'RSC Advances'
_journal_page_first 16305
_journal_paper_doi 10.1039/C9RA01496A
_journal_volume 9
_journal_year 2019
_chemical_formula_sum 'C19 H14 Cu2 N3 O8'
_chemical_formula_weight 539.41
_chemical_name_systematic
; 
 ? 
;
_space_group_IT_number 2
_symmetry_cell_setting triclinic
_symmetry_space_group_name_Hall '-P 1'
_symmetry_space_group_name_H-M 'P -1'
_atom_sites_solution_hydrogens geom
_atom_sites_solution_primary direct
_atom_sites_solution_secondary difmap
_audit_block_doi 10.5517/ccdc.csd.cc1ytbdh
_audit_creation_method SHELXL-97
_audit_update_record
;
2018-03-26 deposited with the CCDC.    2019-05-14 downloaded from the CCDC.
;
_cell_angle_alpha 100.8070(10)
_cell_angle_beta 98.5420(10)
_cell_angle_gamma 115.0540(10)
_cell_formula_units_Z 2
_cell_length_a 9.5272(4)
_cell_length_b 10.6671(5)
_cell_length_c 11.6450(5)
_cell_measurement_reflns_used 8980
_cell_measurement_temperature 293(2)
_cell_measurement_theta_max 27.401
_cell_measurement_theta_min 3.025
_cell_volume 1017.95(8)
_computing_structure_refinement 'SHELXL-97 (Sheldrick, 1997)'
_computing_structure_solution 'SHELXS-97 (Sheldrick, 1990)'
_diffrn_ambient_temperature 293(2)
_diffrn_measured_fraction_theta_full 0.998
_diffrn_measured_fraction_theta_max 0.998
_diffrn_measurement_device_type 'Rigaku Saturn724 CCD'
_diffrn_radiation_monochromator graphite
_diffrn_radiation_source 'fine-focus sealed tube'
_diffrn_radiation_type MoK\a
_diffrn_radiation_wavelength 0.71073
_diffrn_reflns_av_R_equivalents 0.0741
_diffrn_reflns_av_sigmaI/netI 0.0425
_diffrn_reflns_limit_h_max 11
_diffrn_reflns_limit_h_min -11
_diffrn_reflns_limit_k_max 12
_diffrn_reflns_limit_k_min -12
_diffrn_reflns_limit_l_max 13
_diffrn_reflns_limit_l_min -13
_diffrn_reflns_number 18268
_diffrn_reflns_theta_full 25.01
_diffrn_reflns_theta_max 25.01
_diffrn_reflns_theta_min 3.03
_exptl_absorpt_coefficient_mu 2.143
_exptl_absorpt_correction_T_max 0.7984
_exptl_absorpt_correction_T_min 0.6164
_exptl_absorpt_correction_type multi-scan
_exptl_absorpt_process_details 'SADABS; Bruker, 2000'
_exptl_crystal_colour blue
_exptl_crystal_density_diffrn 1.760
_exptl_crystal_density_method 'not measured'
_exptl_crystal_description block
_exptl_crystal_F_000 542
_exptl_crystal_size_max 0.176
_exptl_crystal_size_mid 0.116
_exptl_crystal_size_min 0.114
_refine_diff_density_max 1.191
_refine_diff_density_min -0.528
_refine_diff_density_rms 0.090
_refine_ls_extinction_method none
_refine_ls_goodness_of_fit_ref 1.032
_refine_ls_hydrogen_treatment mixed
_refine_ls_matrix_type full
_refine_ls_number_parameters 297
_refine_ls_number_reflns 3582
_refine_ls_number_restraints 20
_refine_ls_restrained_S_all 1.083
_refine_ls_R_factor_all 0.0473
_refine_ls_R_factor_gt 0.0355
_refine_ls_shift/su_max 0.000
_refine_ls_shift/su_mean 0.000
_refine_ls_structure_factor_coef Fsqd
_refine_ls_weighting_details 'calc w=1/[\s^2^(Fo^2^)+(0.0527P)^2^+0.8831P] where P=(Fo^2^+2Fc^2^)/3'
_refine_ls_weighting_scheme calc
_refine_ls_wR_factor_gt 0.0901
_refine_ls_wR_factor_ref 0.0966
_reflns_number_gt 2949
_reflns_number_total 3582
_reflns_threshold_expression >2sigma(I)
_cod_data_source_file c9ra01496a2.cif
_cod_data_source_block 111
_cod_original_sg_symbol_H-M P-1
_cod_database_code 7232826

loop_
_symmetry_equiv_pos_as_xyz
'x, y, z'
'-x, -y, -z'

loop_
_atom_site_label
_atom_site_type_symbol
_atom_site_fract_x
_atom_site_fract_y
_atom_site_fract_z
_atom_site_U_iso_or_equiv
_atom_site_adp_type
_atom_site_occupancy
_atom_site_symmetry_multiplicity
_atom_site_calc_flag
_atom_site_refinement_flags
_atom_site_disorder_assembly
_atom_site_disorder_group
Cu1 Cu 0.64016(5) -0.17189(4) -0.13140(4) 0.01999(14) Uani 1 1 d . . .
Cu2 Cu 0.65058(5) 0.14188(4) 0.02380(4) 0.02033(14) Uani 1 1 d . . .
O1 O 0.7028(3) -0.6584(3) 0.0358(3) 0.0337(7) Uani 1 1 d D . .
O2 O 0.5872(3) -0.0662(2) -0.0029(2) 0.0189(5) Uani 1 1 d D . .
O3 O 1.1498(3) 0.0108(3) 0.1129(3) 0.0396(7) Uani 1 1 d . . .
O4 O 1.1454(3) -0.1929(3) 0.0197(3) 0.0372(7) Uani 1 1 d . . .
O5 O 0.6400(3) -0.1321(3) 0.2334(2) 0.0252(6) Uani 1 1 d . . .
O6 O 0.5147(3) -0.6419(3) 0.1210(3) 0.0397(7) Uani 1 1 d . . .
N7 N 0.7064(3) -0.2893(3) -0.2447(3) 0.0246(7) Uani 1 1 d . A .
O8 O 0.7161(3) 0.1567(3) 0.2111(2) 0.0321(6) Uani 1 1 d . . .
N9 N 0.8226(4) -0.4028(4) -0.3279(3) 0.0405(9) Uani 1 1 d U . .
N10B N 0.6669(13) -0.4795(16) -0.3919(11) 0.040(3) Uani 0.65(3) 1 d PU A 2
O7 O 0.4987(4) 0.1382(4) 0.2716(3) 0.0551(9) Uani 1 1 d . . .
C2 C 0.8638(4) -0.3559(4) 0.0813(3) 0.0234(8) Uani 1 1 d . . .
H2A H 0.9113 -0.4063 0.0433 0.028 Uiso 1 1 calc R . .
C3 C 0.9352(4) -0.2068(4) 0.1081(3) 0.0211(7) Uani 1 1 d . . .
C4 C 0.6398(4) -0.5903(4) 0.0869(3) 0.0235(8) Uani 1 1 d . . .
C5 C 0.8408(4) -0.2988(4) -0.2371(3) 0.0290(9) Uani 1 1 d . A .
H5 H 0.9347 -0.2403 -0.1763 0.035 Uiso 1 1 calc R . .
C6 C 0.8640(4) -0.1316(4) 0.1634(3) 0.0233(8) Uani 1 1 d . . .
H6 H 0.9123 -0.0316 0.1819 0.028 Uiso 1 1 calc R . .
C7 C 1.0902(4) -0.1226(4) 0.0775(3) 0.0209(7) Uani 1 1 d . . .
C1 C 0.7208(4) -0.2064(4) 0.1909(3) 0.0214(7) Uani 1 1 d . . .
C8 C 0.7208(4) -0.4297(4) 0.1114(3) 0.0225(8) Uani 1 1 d . . .
C9 C 0.6695(4) 0.0692(4) 0.3798(3) 0.0247(8) Uani 1 1 d . . .
C10 C 0.6913(4) -0.0525(4) 0.3552(3) 0.0261(8) Uani 1 1 d . . .
C11 C 0.6073(5) -0.3938(5) -0.3455(4) 0.0529(14) Uani 1 1 d . . .
H11A H 0.5064 -0.4056 -0.3801 0.063 Uiso 0.65(3) 1 calc PR A 2
H11 H 0.4964 -0.4319 -0.3629 0.063 Uiso 0.35(3) 1 calc PR A 1
C12 C 0.6493(4) -0.3530(4) 0.1656(3) 0.0243(8) Uani 1 1 d . . .
H12 H 0.5527 -0.4017 0.1847 0.029 Uiso 1 1 calc R . .
C13 C 0.9444(6) -0.4690(5) -0.4850(5) 0.0522(13) Uani 1 1 d . . .
H13A H 0.9823 -0.3747 -0.4992 0.063 Uiso 1 1 calc R A .
H13B H 0.8379 -0.5308 -0.5381 0.063 Uiso 1 1 calc R . .
C14 C 0.7459(6) -0.0991(5) 0.4469(4) 0.0439(11) Uani 1 1 d . . .
H14 H 0.7623 -0.1797 0.4289 0.053 Uiso 1 1 calc R . .
C15 C 0.6228(4) 0.1256(4) 0.2793(3) 0.0265(8) Uani 1 1 d . . .
C16 C 0.9358(5) -0.4553(5) -0.3563(4) 0.0503(13) Uani 1 1 d . A .
H16A H 0.9037 -0.5486 -0.3411 0.060 Uiso 1 1 calc R . .
H16B H 1.0414 -0.3895 -0.3033 0.060 Uiso 1 1 calc R . .
C17 C 0.7486(6) 0.0936(5) 0.5917(4) 0.0496(12) Uani 1 1 d . . .
H17 H 0.7673 0.1427 0.6718 0.060 Uiso 1 1 calc R . .
C18 C 0.6940(5) 0.1390(4) 0.4996(3) 0.0375(10) Uani 1 1 d . . .
H18 H 0.6734 0.2172 0.5179 0.045 Uiso 1 1 calc R . .
C19 C 0.7756(6) -0.0244(5) 0.5653(4) 0.0516(12) Uani 1 1 d . . .
H19 H 0.8141 -0.0538 0.6277 0.062 Uiso 1 1 calc R . .
N10A N 0.680(3) -0.436(3) -0.416(2) 0.040(3) Uani 0.35(3) 1 d PU A 1
H2 H 0.616(5) -0.075(5) 0.064(2) 0.037(13) Uiso 1 1 d D . .

loop_
_atom_site_aniso_label
_atom_site_aniso_U_11
_atom_site_aniso_U_22
_atom_site_aniso_U_33
_atom_site_aniso_U_23
_atom_site_aniso_U_13
_atom_site_aniso_U_12
Cu1 0.0177(2) 0.0116(2) 0.0307(3) 0.00516(18) 0.01335(18) 0.00469(18)
Cu2 0.0179(2) 0.0106(2) 0.0328(3) 0.00590(18) 0.01408(19) 0.00457(18)
O1 0.0319(15) 0.0135(13) 0.0645(19) 0.0147(12) 0.0319(14) 0.0104(11)
O2 0.0211(12) 0.0131(12) 0.0258(14) 0.0065(10) 0.0122(10) 0.0085(10)
O3 0.0308(15) 0.0135(14) 0.071(2) 0.0054(13) 0.0353(15) 0.0026(12)
O4 0.0286(15) 0.0165(13) 0.0669(19) 0.0076(13) 0.0316(14) 0.0063(12)
O5 0.0273(13) 0.0210(13) 0.0334(15) 0.0046(11) 0.0126(11) 0.0162(11)
O6 0.0365(16) 0.0137(13) 0.073(2) 0.0122(13) 0.0394(15) 0.0076(12)
N7 0.0214(15) 0.0217(16) 0.0276(16) 0.0018(13) 0.0130(13) 0.0072(13)
O8 0.0344(15) 0.0293(15) 0.0264(14) 0.0105(11) 0.0100(12) 0.0073(12)
N9 0.0243(18) 0.038(2) 0.048(2) -0.0085(16) 0.0111(15) 0.0129(16)
N10B 0.027(3) 0.036(5) 0.043(4) -0.010(3) 0.009(3) 0.011(4)
O7 0.064(2) 0.097(3) 0.0484(19) 0.0399(18) 0.0284(16) 0.065(2)
C2 0.0216(18) 0.0176(18) 0.033(2) 0.0065(15) 0.0138(16) 0.0089(15)
C3 0.0200(18) 0.0135(17) 0.0287(19) 0.0069(14) 0.0114(15) 0.0047(15)
C4 0.0228(19) 0.0152(18) 0.035(2) 0.0095(15) 0.0163(16) 0.0071(16)
C5 0.025(2) 0.026(2) 0.031(2) -0.0010(16) 0.0105(16) 0.0102(17)
C6 0.0230(18) 0.0116(17) 0.033(2) 0.0058(15) 0.0100(16) 0.0051(15)
C7 0.0178(17) 0.0150(18) 0.0257(19) 0.0056(14) 0.0086(15) 0.0029(15)
C1 0.0242(18) 0.0170(18) 0.0287(19) 0.0078(14) 0.0120(15) 0.0125(15)
C8 0.0205(18) 0.0161(18) 0.033(2) 0.0083(15) 0.0149(15) 0.0072(15)
C9 0.0268(19) 0.0227(19) 0.029(2) 0.0079(15) 0.0114(15) 0.0135(16)
C10 0.0254(19) 0.027(2) 0.033(2) 0.0098(16) 0.0167(16) 0.0142(16)
C11 0.023(2) 0.064(3) 0.048(3) -0.023(2) 0.004(2) 0.017(2)
C12 0.0190(18) 0.0199(19) 0.035(2) 0.0111(16) 0.0145(15) 0.0065(15)
C13 0.040(3) 0.047(3) 0.071(3) 0.000(2) 0.029(2) 0.022(2)
C14 0.060(3) 0.044(3) 0.049(3) 0.023(2) 0.019(2) 0.037(2)
C15 0.032(2) 0.0177(18) 0.026(2) 0.0031(15) 0.0050(17) 0.0109(16)
C16 0.030(2) 0.045(3) 0.070(3) -0.011(2) 0.017(2) 0.021(2)
C17 0.074(3) 0.052(3) 0.028(2) 0.012(2) 0.015(2) 0.032(3)
C18 0.054(3) 0.033(2) 0.032(2) 0.0067(18) 0.016(2) 0.025(2)
C19 0.075(4) 0.061(3) 0.035(3) 0.024(2) 0.015(2) 0.042(3)
N10A 0.027(3) 0.036(5) 0.043(4) -0.010(3) 0.009(3) 0.011(4)

loop_
_atom_type_symbol
_atom_type_description
_atom_type_scat_dispersion_real
_atom_type_scat_dispersion_imag
_atom_type_scat_source
C C 0.0033 0.0016 'International Tables Vol C Tables 4.2.6.8 and 6.1.1.4'
H H 0.0000 0.0000 'International Tables Vol C Tables 4.2.6.8 and 6.1.1.4'
Cu Cu 0.3201 1.2651 'International Tables Vol C Tables 4.2.6.8 and 6.1.1.4'
N N 0.0061 0.0033 'International Tables Vol C Tables 4.2.6.8 and 6.1.1.4'
O O 0.0106 0.0060 'International Tables Vol C Tables 4.2.6.8 and 6.1.1.4'

loop_
_citation_id
_citation_doi
_citation_year
1 10.1134/S1070328418090026 2018

loop_
_geom_angle_atom_site_label_1
_geom_angle_atom_site_label_2
_geom_angle_atom_site_label_3
_geom_angle
_geom_angle_site_symmetry_1
_geom_angle_site_symmetry_3
O6 Cu1 O3 157.85(13) 2_645 2_755
O6 Cu1 O2 92.50(10) 2_645 .
O3 Cu1 O2 94.40(10) 2_755 .
O6 Cu1 N7 84.37(11) 2_645 .
O3 Cu1 N7 85.96(11) 2_755 .
O2 Cu1 N7 172.00(11) . .
O6 Cu1 O7 101.09(14) 2_645 2_655
O3 Cu1 O7 99.48(14) 2_755 2_655
O2 Cu1 O7 93.37(11) . 2_655
N7 Cu1 O7 94.45(12) . 2_655
O1 Cu2 O4 84.38(10) 1_565 2_755
O1 Cu2 O2 175.13(11) 1_565 .
O4 Cu2 O2 95.80(10) 2_755 .
O1 Cu2 O2 97.10(10) 1_565 2_655
O4 Cu2 O2 159.18(11) 2_755 2_655
O2 Cu2 O2 81.01(10) . 2_655
O1 Cu2 O8 99.63(11) 1_565 .
O4 Cu2 O8 102.03(11) 2_755 .
O2 Cu2 O8 85.11(10) . .
O2 Cu2 O8 98.20(10) 2_655 .
O1 Cu2 Cu2 137.07(8) 1_565 2_655
O4 Cu2 Cu2 133.25(8) 2_755 2_655
O2 Cu2 Cu2 40.87(7) . 2_655
O2 Cu2 Cu2 40.14(6) 2_655 2_655
O8 Cu2 Cu2 92.23(7) . 2_655
C4 O1 Cu2 126.2(2) . 1_545
Cu1 O2 Cu2 121.84(11) . .
Cu1 O2 Cu2 112.98(11) . 2_655
Cu2 O2 Cu2 98.99(10) . 2_655
Cu1 O2 H2 113(3) . .
Cu2 O2 H2 105(3) . .
Cu2 O2 H2 102(3) 2_655 .
C7 O3 Cu1 135.1(2) . 2_755
C7 O4 Cu2 133.8(2) . 2_755
C1 O5 C10 119.0(3) . .
C4 O6 Cu1 138.7(2) . 2_645
C5 N7 C11 103.2(3) . .
C5 N7 Cu1 131.9(2) . .
C11 N7 Cu1 124.5(3) . .
C15 O8 Cu2 126.4(2) . .
C5 N9 N10B 110.6(5) . .
C5 N9 N10A 106.4(9) . .
N10B N9 N10A 23.0(7) . .
C5 N9 C16 130.0(4) . .
N10B N9 C16 118.8(6) . .
N10A N9 C16 122.0(9) . .
C11 N10B N9 100.6(7) . .
C15 O7 Cu1 131.8(3) . 2_655
C3 C2 C8 119.7(3) . .
C3 C2 H2A 120.2 . .
C8 C2 H2A 120.2 . .
C6 C3 C2 120.3(3) . .
C6 C3 C7 118.2(3) . .
C2 C3 C7 121.4(3) . .
O6 C4 O1 126.7(3) . .
O6 C4 C8 115.3(3) . .
O1 C4 C8 118.0(3) . .
N9 C5 N7 110.1(3) . .
N9 C5 H5 125.0 . .
N7 C5 H5 125.0 . .
C1 C6 C3 119.4(3) . .
C1 C6 H6 120.3 . .
C3 C6 H6 120.3 . .
O3 C7 O4 126.6(3) . .
O3 C7 C3 116.4(3) . .
O4 C7 C3 117.0(3) . .
C12 C1 C6 121.0(3) . .
C12 C1 O5 119.5(3) . .
C6 C1 O5 119.1(3) . .
C12 C8 C2 119.5(3) . .
C12 C8 C4 118.5(3) . .
C2 C8 C4 122.1(3) . .
C10 C9 C18 118.2(3) . .
C10 C9 C15 120.9(3) . .
C18 C9 C15 120.8(3) . .
C14 C10 C9 121.5(4) . .
C14 C10 O5 122.4(3) . .
C9 C10 O5 115.8(3) . .
N10A C11 N10B 24.6(8) . .
N10A C11 N7 113.7(10) . .
N10B C11 N7 113.9(6) . .
N10A C11 H11A 117.7 . .
N10B C11 H11A 123.0 . .
N7 C11 H11A 123.0 . .
N10A C11 H11 123.2 . .
N10B C11 H11 117.4 . .
N7 C11 H11 123.2 . .
H11A C11 H11 22.5 . .
C1 C12 C8 120.1(3) . .
C1 C12 H12 120.0 . .
C8 C12 H12 120.0 . .
C16 C13 C13 111.8(6) . 2_744
C16 C13 H13A 109.3 . .
C13 C13 H13A 109.3 2_744 .
C16 C13 H13B 109.3 . .
C13 C13 H13B 109.3 2_744 .
H13A C13 H13B 107.9 . .
C19 C14 C10 119.1(4) . .
C19 C14 H14 120.5 . .
C10 C14 H14 120.5 . .
O7 C15 O8 126.3(3) . .
O7 C15 C9 117.7(3) . .
O8 C15 C9 116.1(3) . .
N9 C16 C13 112.3(4) . .
N9 C16 H16A 109.1 . .
C13 C16 H16A 109.1 . .
N9 C16 H16B 109.1 . .
C13 C16 H16B 109.1 . .
H16A C16 H16B 107.9 . .
C19 C17 C18 120.1(4) . .
C19 C17 H17 120.0 . .
C18 C17 H17 120.0 . .
C17 C18 C9 120.7(4) . .
C17 C18 H18 119.7 . .
C9 C18 H18 119.7 . .
C17 C19 C14 120.3(4) . .
C17 C19 H19 119.8 . .
C14 C19 H19 119.8 . .
C11 N10A N9 99.1(14) . .

loop_
_geom_bond_atom_site_label_1
_geom_bond_atom_site_label_2
_geom_bond_distance
_geom_bond_site_symmetry_2
Cu1 O6 1.949(2) 2_645
Cu1 O3 1.955(2) 2_755
Cu1 O2 1.959(2) .
Cu1 N7 2.001(3) .
Cu1 O7 2.128(3) 2_655
Cu2 O1 1.944(2) 1_565
Cu2 O4 1.957(2) 2_755
Cu2 O2 1.984(2) .
Cu2 O2 2.014(2) 2_655
Cu2 O8 2.135(2) .
Cu2 Cu2 3.0405(8) 2_655
O1 C4 1.246(4) .
O1 Cu2 1.944(2) 1_545
O2 Cu2 2.014(2) 2_655
O2 H2 0.826(19) .
O3 C7 1.242(4) .
O3 Cu1 1.955(2) 2_755
O4 C7 1.242(4) .
O4 Cu2 1.957(2) 2_755
O5 C1 1.396(4) .
O5 C10 1.401(4) .
O6 C4 1.244(4) .
O6 Cu1 1.949(2) 2_645
N7 C5 1.318(5) .
N7 C11 1.342(5) .
O8 C15 1.260(4) .
N9 C5 1.312(5) .
N9 N10B 1.357(11) .
N9 N10A 1.43(2) .
N9 C16 1.461(5) .
N10B C11 1.340(12) .
O7 C15 1.237(5) .
O7 Cu1 2.128(3) 2_655
C2 C3 1.387(5) .
C2 C8 1.392(5) .
C2 H2A 0.9300 .
C3 C6 1.384(5) .
C3 C7 1.506(4) .
C4 C8 1.498(5) .
C5 H5 0.9300 .
C6 C1 1.380(5) .
C6 H6 0.9300 .
C1 C12 1.365(5) .
C8 C12 1.392(5) .
C9 C10 1.385(5) .
C9 C18 1.386(5) .
C9 C15 1.505(5) .
C10 C14 1.382(5) .
C11 N10A 1.29(2) .
C11 H11A 0.9300 .
C11 H11 0.9300 .
C12 H12 0.9300 .
C13 C16 1.496(7) .
C13 C13 1.516(8) 2_744
C13 H13A 0.9700 .
C13 H13B 0.9700 .
C14 C19 1.378(6) .
C14 H14 0.9300 .
C16 H16A 0.9700 .
C16 H16B 0.9700 .
C17 C19 1.377(6) .
C17 C18 1.378(6) .
C17 H17 0.9300 .
C18 H18 0.9300 .
C19 H19 0.9300 .

loop_
_geom_torsion_atom_site_label_1
_geom_torsion_atom_site_label_2
_geom_torsion_atom_site_label_3
_geom_torsion_atom_site_label_4
_geom_torsion
_geom_torsion_site_symmetry_1
_geom_torsion_site_symmetry_4
O6 Cu1 O2 Cu2 -164.00(15) 2_645 .
O3 Cu1 O2 Cu2 37.06(16) 2_755 .
N7 Cu1 O2 Cu2 129.3(7) . .
O7 Cu1 O2 Cu2 -62.73(16) 2_655 .
O6 Cu1 O2 Cu2 -46.41(14) 2_645 2_655
O3 Cu1 O2 Cu2 154.65(14) 2_755 2_655
N7 Cu1 O2 Cu2 -113.1(7) . 2_655
O7 Cu1 O2 Cu2 54.86(14) 2_655 2_655
O1 Cu2 O2 Cu1 56.8(11) 1_565 .
O4 Cu2 O2 Cu1 -34.95(16) 2_755 .
O2 Cu2 O2 Cu1 124.30(19) 2_655 .
O8 Cu2 O2 Cu1 -136.58(15) . .
Cu2 Cu2 O2 Cu1 124.30(19) 2_655 .
O1 Cu2 O2 Cu2 -67.4(11) 1_565 2_655
O4 Cu2 O2 Cu2 -159.25(12) 2_755 2_655
O2 Cu2 O2 Cu2 0.0 2_655 2_655
O8 Cu2 O2 Cu2 99.12(11) . 2_655
O6 Cu1 N7 C5 -114.9(3) 2_645 .
O3 Cu1 N7 C5 45.1(3) 2_755 .
O2 Cu1 N7 C5 -47.7(9) . .
O7 Cu1 N7 C5 144.3(3) 2_655 .
O6 Cu1 N7 C11 56.7(4) 2_645 .
O3 Cu1 N7 C11 -143.2(4) 2_755 .
O2 Cu1 N7 C11 124.0(7) . .
O7 Cu1 N7 C11 -44.0(4) 2_655 .
O1 Cu2 O8 C15 98.0(3) 1_565 .
O4 Cu2 O8 C15 -175.7(3) 2_755 .
O2 Cu2 O8 C15 -80.8(3) . .
O2 Cu2 O8 C15 -0.6(3) 2_655 .
Cu2 Cu2 O8 C15 -40.5(3) 2_655 .
C5 N9 N10B C11 11.9(13) . .
N10A N9 N10B C11 -72(3) . .
C16 N9 N10B C11 -176.3(7) . .
C8 C2 C3 C6 -0.7(5) . .
C8 C2 C3 C7 179.8(3) . .
Cu1 O6 C4 O1 5.2(7) 2_645 .
Cu1 O6 C4 C8 -174.5(3) 2_645 .
Cu2 O1 C4 O6 -13.5(6) 1_545 .
Cu2 O1 C4 C8 166.2(2) 1_545 .
N10B N9 C5 N7 -7.8(10) . .
N10A N9 C5 N7 16.1(12) . .
C16 N9 C5 N7 -178.5(4) . .
C11 N7 C5 N9 -0.1(5) . .
Cu1 N7 C5 N9 172.9(3) . .
C2 C3 C6 C1 -0.4(5) . .
C7 C3 C6 C1 179.1(3) . .
Cu1 O3 C7 O4 -15.3(6) 2_755 .
Cu1 O3 C7 C3 164.8(3) 2_755 .
Cu2 O4 C7 O3 9.7(6) 2_755 .
Cu2 O4 C7 C3 -170.4(2) 2_755 .
C6 C3 C7 O3 5.3(5) . .
C2 C3 C7 O3 -175.2(3) . .
C6 C3 C7 O4 -174.6(3) . .
C2 C3 C7 O4 4.9(5) . .
C3 C6 C1 C12 0.7(5) . .
C3 C6 C1 O5 -172.5(3) . .
C10 O5 C1 C12 107.0(4) . .
C10 O5 C1 C6 -79.7(4) . .
C3 C2 C8 C12 1.5(5) . .
C3 C2 C8 C4 -178.8(3) . .
O6 C4 C8 C12 -1.9(5) . .
O1 C4 C8 C12 178.4(3) . .
O6 C4 C8 C2 178.4(3) . .
O1 C4 C8 C2 -1.3(5) . .
C18 C9 C10 C14 -4.0(6) . .
C15 C9 C10 C14 175.0(4) . .
C18 C9 C10 O5 169.9(3) . .
C15 C9 C10 O5 -11.0(5) . .
C1 O5 C10 C14 -37.3(5) . .
C1 O5 C10 C9 148.7(3) . .
N9 N10B C11 N10A 83(3) . .
N9 N10B C11 N7 -12.4(14) . .
C5 N7 C11 N10A -18.6(15) . .
Cu1 N7 C11 N10A 167.7(14) . .
C5 N7 C11 N10B 8.3(10) . .
Cu1 N7 C11 N10B -165.4(9) . .
C6 C1 C12 C8 0.1(5) . .
O5 C1 C12 C8 173.3(3) . .
C2 C8 C12 C1 -1.2(5) . .
C4 C8 C12 C1 179.1(3) . .
C9 C10 C14 C19 1.5(6) . .
O5 C10 C14 C19 -172.1(4) . .
Cu1 O7 C15 O8 14.2(6) 2_655 .
Cu1 O7 C15 C9 -166.3(3) 2_655 .
Cu2 O8 C15 O7 -31.8(5) . .
Cu2 O8 C15 C9 148.7(2) . .
C10 C9 C15 O7 123.0(4) . .
C18 C9 C15 O7 -58.0(5) . .
C10 C9 C15 O8 -57.5(5) . .
C18 C9 C15 O8 121.5(4) . .
C5 N9 C16 C13 -131.1(5) . .
N10B N9 C16 C13 58.9(11) . .
N10A N9 C16 C13 32.3(14) . .
C13 C13 C16 N9 -177.0(5) 2_744 .
C19 C17 C18 C9 -1.7(7) . .
C10 C9 C18 C17 4.1(6) . .
C15 C9 C18 C17 -175.0(4) . .
C18 C17 C19 C14 -1.0(8) . .
C10 C14 C19 C17 1.1(7) . .
N10B C11 N10A N9 -69(3) . .
N7 C11 N10A N9 26.9(18) . .
C5 N9 N10A C11 -25.3(17) . .
N10B N9 N10A C11 79(3) . .
C16 N9 N10A C11 167.9(8) . .
